data_4083480
loop_
_publ_author_name
'Xu, Peng'
'Wu, Haotian'
'Jia, Hongxing'
'Ye, Shifan'
'Du, Pingwu'

_publ_section_title
;
 Linear Bimetallic Alkynylplatinum(II) Terpyridyl Complexes
 Bearingp-Phenylene Ethynylene Oligomers: Synthesis, Characterization,
 Aggregation, and Photophysical Properties
;
_journal_issue 11
_journal_name_full Organometallics
_journal_page_first 2738
_journal_paper_doi 10.1021/om500115s
_journal_volume 33
_journal_year 2014
_chemical_formula_sum 'C68 H78 Cl14 N6 O8 Pt2'
_chemical_formula_weight 1993.84
_chemical_name_systematic
; 
 ? 
;
_space_group_IT_number 14
_symmetry_space_group_name_Hall '-P 2ybc'
_symmetry_space_group_name_H-M 'P 1 21/c 1'
_atom_sites_solution_hydrogens geom
_atom_sites_solution_primary direct
_atom_sites_solution_secondary difmap
_audit_creation_method SHELXL-97
_cell_angle_alpha 90.00
_cell_angle_beta 101.3560(10)
_cell_angle_gamma 90.00
_cell_formula_units_Z 2
_cell_length_a 10.4183(4)
_cell_length_b 18.7275(6)
_cell_length_c 20.6091(8)
_cell_measurement_temperature 150(2)
_cell_volume 3942.3(2)
_computing_structure_refinement 'SHELXL-97 (Sheldrick, 1997)'
_computing_structure_solution 'SHELXS-97 (Sheldrick, 1990)'
_diffrn_ambient_temperature 150(2)
_diffrn_measured_fraction_theta_full 0.988
_diffrn_measured_fraction_theta_max 0.988
_diffrn_radiation_monochromator graphite
_diffrn_radiation_source 'fine-focus sealed tube'
_diffrn_radiation_type MoK\a
_diffrn_radiation_wavelength 0.71073
_diffrn_reflns_av_R_equivalents 0.0197
_diffrn_reflns_av_sigmaI/netI 0.0226
_diffrn_reflns_limit_h_max 13
_diffrn_reflns_limit_h_min -11
_diffrn_reflns_limit_k_max 23
_diffrn_reflns_limit_k_min -23
_diffrn_reflns_limit_l_max 25
_diffrn_reflns_limit_l_min -25
_diffrn_reflns_number 23776
_diffrn_reflns_theta_full 26.43
_diffrn_reflns_theta_max 26.43
_diffrn_reflns_theta_min 2.27
_exptl_absorpt_coefficient_mu 4.074
_exptl_absorpt_correction_T_max 0.4963
_exptl_absorpt_correction_T_min 0.4291
_exptl_crystal_density_diffrn 1.680
_exptl_crystal_density_method 'not measured'
_exptl_crystal_F_000 1972
_exptl_crystal_size_max 0.25
_exptl_crystal_size_mid 0.22
_exptl_crystal_size_min 0.20
_refine_diff_density_max 1.157
_refine_diff_density_min -0.995
_refine_diff_density_rms 0.101
_refine_ls_extinction_method none
_refine_ls_goodness_of_fit_ref 1.070
_refine_ls_hydrogen_treatment mixed
_refine_ls_matrix_type full
_refine_ls_number_parameters 487
_refine_ls_number_reflns 8005
_refine_ls_number_restraints 60
_refine_ls_restrained_S_all 1.118
_refine_ls_R_factor_all 0.0366
_refine_ls_R_factor_gt 0.0281
_refine_ls_shift/su_max 0.003
_refine_ls_shift/su_mean 0.000
_refine_ls_structure_factor_coef Fsqd
_refine_ls_weighting_details 'calc w=1/[\s^2^(Fo^2^)+(0.0213P)^2^+11.8931P] where P=(Fo^2^+2Fc^2^)/3'
_refine_ls_weighting_scheme calc
_refine_ls_wR_factor_gt 0.0618
_refine_ls_wR_factor_ref 0.0669
_reflns_number_gt 6850
_reflns_number_total 8005
_reflns_threshold_expression >2sigma(I)
_cod_data_source_file om500115s_si_002.cif
_cod_data_source_block hal_2s
_cod_depositor_comments 'Adding full bibliography for 4083480.cif.'
_cod_database_code 4083480

loop_
_symmetry_equiv_pos_as_xyz
'x, y, z'
'-x, y+1/2, -z+1/2'
'-x, -y, -z'
'x, -y-1/2, z-1/2'

loop_
_atom_site_label
_atom_site_type_symbol
_atom_site_fract_x
_atom_site_fract_y
_atom_site_fract_z
_atom_site_U_iso_or_equiv
_atom_site_adp_type
_atom_site_occupancy
_atom_site_symmetry_multiplicity
_atom_site_calc_flag
_atom_site_refinement_flags
Pt1 Pt 0.074916(13) 0.505339(7) 0.620707(7) 0.01948(5) Uani 1 1 d .
N1 N 0.1459(3) 0.42119(16) 0.57867(15) 0.0224(6) Uani 1 1 d .
N2 N 0.2583(3) 0.50984(15) 0.66678(15) 0.0204(6) Uani 1 1 d .
N3 N 0.0656(3) 0.59144(16) 0.67789(15) 0.0217(6) Uani 1 1 d .
C1 C 0.0833(4) 0.3807(2) 0.52942(18) 0.0261(8) Uani 1 1 d .
H1 H -0.0051 0.3916 0.5103 0.031 Uiso 1 1 calc R
C2 C 0.1429(4) 0.3235(2) 0.50521(19) 0.0284(8) Uani 1 1 d .
H2 H 0.0953 0.2961 0.4697 0.034 Uiso 1 1 calc R
C3 C 0.2719(4) 0.3054(2) 0.53230(19) 0.0289(9) Uani 1 1 d .
C4 C 0.3374(4) 0.3494(2) 0.58269(19) 0.0280(8) Uani 1 1 d .
H4 H 0.4260 0.3396 0.6022 0.034 Uiso 1 1 calc R
C5 C 0.2748(4) 0.40686(19) 0.60450(18) 0.0225(7) Uani 1 1 d .
C6 C 0.3399(4) 0.45771(19) 0.65611(18) 0.0232(8) Uani 1 1 d .
C7 C 0.4669(4) 0.4572(2) 0.69133(19) 0.0257(8) Uani 1 1 d .
H7 H 0.5252 0.4203 0.6842 0.031 Uiso 1 1 calc R
C8 C 0.5099(4) 0.5110(2) 0.73752(19) 0.0251(8) Uani 1 1 d .
C9 C 0.4208(4) 0.5642(2) 0.74717(19) 0.0251(8) Uani 1 1 d .
H9 H 0.4477 0.6014 0.7782 0.030 Uiso 1 1 calc R
C10 C 0.2939(4) 0.56243(19) 0.71148(18) 0.0223(7) Uani 1 1 d .
C11 C 0.1823(4) 0.60992(19) 0.71760(19) 0.0232(8) Uani 1 1 d .
C12 C 0.1907(4) 0.66589(19) 0.76167(19) 0.0246(8) Uani 1 1 d .
H12 H 0.2731 0.6782 0.7880 0.030 Uiso 1 1 calc R
C13 C 0.0795(4) 0.7045(2) 0.7680(2) 0.0267(8) Uani 1 1 d .
C14 C -0.0375(4) 0.6857(2) 0.7257(2) 0.0287(9) Uani 1 1 d .
H14 H -0.1153 0.7116 0.7272 0.034 Uiso 1 1 calc R
C15 C -0.0410(4) 0.6302(2) 0.6818(2) 0.0269(8) Uani 1 1 d .
H15 H -0.1217 0.6189 0.6533 0.032 Uiso 1 1 calc R
C16 C -0.1117(4) 0.49858(19) 0.57936(18) 0.0235(8) Uani 1 1 d .
C17 C -0.2275(4) 0.4959(2) 0.55618(19) 0.0272(8) Uani 1 1 d .
C18 C -0.3653(4) 0.4975(2) 0.52831(19) 0.0257(8) Uani 1 1 d .
C19 C -0.4486(4) 0.5449(2) 0.5517(2) 0.0318(9) Uani 1 1 d .
H19 H -0.4142 0.5758 0.5875 0.038 Uiso 1 1 calc R
C20 C -0.5802(4) 0.5477(2) 0.5239(2) 0.0316(9) Uani 1 1 d .
H20 H -0.6347 0.5810 0.5404 0.038 Uiso 1 1 calc R
C21 C 0.3340(5) 0.2394(2) 0.5079(2) 0.0385(10) Uani 1 1 d .
C22 C 0.2626(6) 0.1732(3) 0.5291(3) 0.0586(15) Uani 1 1 d .
H22A H 0.2674 0.1744 0.5770 0.088 Uiso 1 1 calc R
H22B H 0.3046 0.1296 0.5173 0.088 Uiso 1 1 calc R
H22C H 0.1707 0.1739 0.5063 0.088 Uiso 1 1 calc R
C23 C 0.3129(7) 0.2402(3) 0.4325(3) 0.0623(16) Uani 1 1 d .
H23A H 0.3540 0.1980 0.4173 0.094 Uiso 1 1 calc R
H23B H 0.3522 0.2834 0.4180 0.094 Uiso 1 1 calc R
H23C H 0.2188 0.2398 0.4138 0.094 Uiso 1 1 calc R
C24 C 0.4781(6) 0.2349(4) 0.5367(4) 0.084(2) Uani 1 1 d .
H24A H 0.4914 0.2327 0.5850 0.127 Uiso 1 1 calc R
H24B H 0.5223 0.2772 0.5236 0.127 Uiso 1 1 calc R
H24C H 0.5145 0.1919 0.5201 0.127 Uiso 1 1 calc R
C25 C 0.6498(4) 0.5122(2) 0.7781(2) 0.0285(8) Uani 1 1 d .
C26 C 0.7375(5) 0.4578(3) 0.7530(3) 0.0560(15) Uani 1 1 d .
H26A H 0.7377 0.4671 0.7062 0.084 Uiso 1 1 calc R
H26B H 0.7042 0.4096 0.7578 0.084 Uiso 1 1 calc R
H26C H 0.8269 0.4619 0.7788 0.084 Uiso 1 1 calc R
C27 C 0.7088(4) 0.5870(2) 0.7751(3) 0.0441(12) Uani 1 1 d .
H27A H 0.7053 0.6003 0.7288 0.066 Uiso 1 1 calc R
H27B H 0.8001 0.5868 0.7988 0.066 Uiso 1 1 calc R
H27C H 0.6586 0.6216 0.7957 0.066 Uiso 1 1 calc R
C28 C 0.6430(5) 0.4955(3) 0.8502(2) 0.0423(11) Uani 1 1 d .
H28A H 0.7314 0.4967 0.8774 0.063 Uiso 1 1 calc R
H28B H 0.6050 0.4480 0.8527 0.063 Uiso 1 1 calc R
H28C H 0.5882 0.5312 0.8664 0.063 Uiso 1 1 calc R
C29 C 0.0787(4) 0.7621(2) 0.8202(2) 0.0326(9) Uani 1 1 d .
C30 C 0.2172(4) 0.7802(3) 0.8570(3) 0.0468(12) Uani 1 1 d .
H30A H 0.2706 0.7946 0.8250 0.070 Uiso 1 1 calc R
H30B H 0.2563 0.7382 0.8815 0.070 Uiso 1 1 calc R
H30C H 0.2133 0.8195 0.8880 0.070 Uiso 1 1 calc R
C31 C 0.0127(5) 0.8300(2) 0.7885(3) 0.0425(11) Uani 1 1 d .
H31A H -0.0792 0.8199 0.7693 0.064 Uiso 1 1 calc R
H31B H 0.0576 0.8463 0.7536 0.064 Uiso 1 1 calc R
H31C H 0.0175 0.8673 0.8222 0.064 Uiso 1 1 calc R
C32 C -0.0006(6) 0.7325(3) 0.8698(3) 0.0535(14) Uani 1 1 d .
H32A H 0.0364 0.6865 0.8870 0.080 Uiso 1 1 calc R
H32B H -0.0919 0.7258 0.8475 0.080 Uiso 1 1 calc R
H32C H 0.0033 0.7662 0.9065 0.080 Uiso 1 1 calc R
Cl2 Cl 0.08888(19) 0.81043(11) 0.62242(9) 0.0836(5) Uani 1 1 d .
Cl3 Cl 0.21259(15) 0.70139(7) 0.55958(9) 0.0698(4) Uani 1 1 d .
Cl4 Cl 0.2360(2) 0.84981(8) 0.52596(8) 0.0779(5) Uani 1 1 d .
C1S C 0.2255(5) 0.7893(3) 0.5894(2) 0.0457(12) Uani 1 1 d .
H1S H 0.3059 0.7936 0.6248 0.055 Uiso 1 1 calc R
Cl1 Cl 0.46432(10) 0.23648(6) 0.26933(6) 0.0398(3) Uani 1 1 d .
O1 O 0.5022(4) 0.29142(18) 0.31654(17) 0.0556(9) Uani 1 1 d .
O2 O 0.3272(3) 0.2248(2) 0.2578(2) 0.0653(11) Uani 1 1 d .
O3 O 0.5002(4) 0.2576(3) 0.2089(2) 0.0866(16) Uani 1 1 d .
O4 O 0.5306(5) 0.1729(2) 0.2941(3) 0.126(3) Uani 1 1 d .
Cl5 Cl 0.2628(4) 0.42441(16) 0.82836(17) 0.0661(9) Uani 0.50 1 d PU
Cl5A Cl 0.1676(8) 0.4450(4) 0.8207(3) 0.143(2) Uani 0.50 1 d PU
Cl6 Cl 0.3391(5) 0.5072(3) 0.9386(3) 0.0904(13) Uani 0.50 1 d PU
Cl6A Cl 0.3216(5) 0.5468(3) 0.9103(2) 0.0920(13) Uani 0.50 1 d PU
Cl7 Cl 0.0760(5) 0.5248(3) 0.8624(4) 0.1360(18) Uani 0.50 1 d PU
Cl7A Cl 0.0638(5) 0.4961(3) 0.9222(4) 0.139(2) Uani 0.50 1 d PU
C2S C 0.215(2) 0.4958(10) 0.8707(11) 0.109(3) Uani 0.50 1 d PU
H6A H 0.2450 0.5318 0.8441 0.131 Uiso 0.50 1 d PR
C2S' C 0.187(2) 0.4714(12) 0.8967(12) 0.125(3) Uani 0.50 1 d PU
H2S' H 0.2229 0.4317 0.9238 0.150 Uiso 0.50 1 d PR

loop_
_atom_site_aniso_label
_atom_site_aniso_U_11
_atom_site_aniso_U_22
_atom_site_aniso_U_33
_atom_site_aniso_U_23
_atom_site_aniso_U_13
_atom_site_aniso_U_12
Pt1 0.01591(8) 0.01881(8) 0.02275(8) 0.00175(5) 0.00139(5) -0.00064(5)
N1 0.0236(16) 0.0196(15) 0.0235(15) 0.0014(12) 0.0034(13) 0.0004(12)
N2 0.0173(15) 0.0208(15) 0.0225(15) 0.0004(12) 0.0028(12) -0.0006(12)
N3 0.0184(15) 0.0178(14) 0.0289(16) -0.0005(12) 0.0050(13) -0.0015(12)
C1 0.029(2) 0.0245(19) 0.0227(18) 0.0017(15) 0.0001(16) -0.0026(16)
C2 0.035(2) 0.0239(19) 0.0256(19) -0.0009(15) 0.0029(17) -0.0024(16)
C3 0.037(2) 0.026(2) 0.0245(19) -0.0022(15) 0.0084(17) 0.0008(17)
C4 0.026(2) 0.028(2) 0.029(2) -0.0020(16) 0.0046(16) 0.0020(16)
C5 0.0235(19) 0.0210(18) 0.0225(18) 0.0021(14) 0.0037(15) 0.0001(15)
C6 0.0229(19) 0.0214(18) 0.0251(19) 0.0011(14) 0.0044(15) 0.0018(15)
C7 0.0204(19) 0.0248(19) 0.032(2) -0.0020(16) 0.0043(16) 0.0045(15)
C8 0.0178(18) 0.0255(19) 0.032(2) 0.0016(15) 0.0045(15) -0.0007(15)
C9 0.0206(19) 0.0226(19) 0.032(2) -0.0035(15) 0.0043(16) -0.0019(15)
C10 0.0218(18) 0.0181(17) 0.0274(19) 0.0003(14) 0.0058(15) -0.0001(14)
C11 0.0195(18) 0.0193(17) 0.031(2) 0.0033(15) 0.0054(15) -0.0008(14)
C12 0.0215(19) 0.0201(18) 0.032(2) -0.0005(15) 0.0047(16) -0.0024(15)
C13 0.026(2) 0.0208(18) 0.034(2) -0.0023(15) 0.0093(17) -0.0005(15)
C14 0.0216(19) 0.0220(19) 0.043(2) -0.0011(17) 0.0083(17) 0.0027(15)
C15 0.0199(19) 0.0217(18) 0.039(2) 0.0032(16) 0.0045(17) 0.0007(15)
C16 0.0234(19) 0.0190(17) 0.0270(18) 0.0074(14) 0.0026(15) -0.0008(14)
C17 0.023(2) 0.028(2) 0.0293(19) 0.0050(16) 0.0002(16) -0.0020(16)
C18 0.0197(18) 0.0252(19) 0.0301(19) 0.0061(15) -0.0007(15) -0.0026(15)
C19 0.028(2) 0.030(2) 0.034(2) -0.0044(17) -0.0019(17) -0.0023(17)
C20 0.025(2) 0.029(2) 0.039(2) -0.0028(17) 0.0030(17) 0.0040(16)
C21 0.045(3) 0.033(2) 0.036(2) -0.0129(18) 0.004(2) 0.007(2)
C22 0.088(4) 0.035(3) 0.060(3) 0.003(2) 0.033(3) 0.018(3)
C23 0.091(5) 0.059(3) 0.042(3) -0.012(3) 0.026(3) 0.017(3)
C24 0.051(4) 0.084(5) 0.112(6) -0.062(4) 0.001(4) 0.026(3)
C25 0.0146(17) 0.027(2) 0.041(2) -0.0045(17) -0.0012(16) 0.0018(15)
C26 0.026(2) 0.059(3) 0.075(4) -0.030(3) -0.009(2) 0.013(2)
C27 0.024(2) 0.038(3) 0.065(3) 0.008(2) -0.003(2) -0.0076(19)
C28 0.030(2) 0.044(3) 0.047(3) 0.007(2) -0.008(2) -0.002(2)
C29 0.029(2) 0.027(2) 0.044(2) -0.0098(18) 0.0131(19) -0.0002(17)
C30 0.035(2) 0.048(3) 0.054(3) -0.028(2) 0.000(2) 0.002(2)
C31 0.038(3) 0.025(2) 0.066(3) -0.011(2) 0.013(2) -0.0001(19)
C32 0.067(4) 0.048(3) 0.054(3) -0.014(2) 0.030(3) -0.007(3)
Cl2 0.0920(13) 0.0913(12) 0.0786(11) -0.0332(10) 0.0437(10) -0.0295(10)
Cl3 0.0615(9) 0.0368(7) 0.0982(12) -0.0140(7) -0.0157(8) 0.0005(6)
Cl4 0.1297(16) 0.0529(8) 0.0611(9) -0.0013(7) 0.0432(10) -0.0136(9)
C1S 0.049(3) 0.037(3) 0.047(3) -0.005(2) 0.000(2) -0.009(2)
Cl1 0.0287(5) 0.0300(5) 0.0576(7) -0.0062(5) 0.0013(5) 0.0029(4)
O1 0.079(3) 0.0376(19) 0.047(2) -0.0044(16) 0.0039(19) -0.0011(18)
O2 0.0324(19) 0.072(3) 0.089(3) 0.015(2) 0.0074(19) -0.0108(18)
O3 0.073(3) 0.123(4) 0.078(3) -0.051(3) 0.049(3) -0.046(3)
O4 0.091(4) 0.039(2) 0.205(6) -0.023(3) -0.077(4) 0.029(2)
Cl5 0.104(3) 0.0384(14) 0.0560(17) -0.0015(12) 0.0160(19) -0.0095(17)
Cl5A 0.187(5) 0.139(4) 0.107(3) -0.026(3) 0.034(4) -0.090(4)
Cl6 0.083(3) 0.085(3) 0.107(4) -0.009(2) 0.029(3) -0.013(2)
Cl6A 0.085(3) 0.106(3) 0.092(3) -0.048(2) 0.034(2) -0.027(3)
Cl7 0.097(3) 0.104(3) 0.196(5) 0.046(3) 0.002(3) -0.003(3)
Cl7A 0.085(3) 0.139(4) 0.187(5) 0.028(4) 0.008(3) -0.035(3)
C2S 0.106(5) 0.101(5) 0.120(6) -0.015(5) 0.021(5) -0.051(5)
C2S' 0.114(6) 0.114(6) 0.140(6) 0.007(5) 0.010(5) -0.040(5)

loop_
_atom_type_symbol
_atom_type_description
_atom_type_scat_dispersion_real
_atom_type_scat_dispersion_imag
_atom_type_scat_source
C C 0.0033 0.0016 'International Tables Vol C Tables 4.2.6.8 and 6.1.1.4'
H H 0.0000 0.0000 'International Tables Vol C Tables 4.2.6.8 and 6.1.1.4'
Cl Cl 0.1484 0.1585 'International Tables Vol C Tables 4.2.6.8 and 6.1.1.4'
N N 0.0061 0.0033 'International Tables Vol C Tables 4.2.6.8 and 6.1.1.4'
O O 0.0106 0.0060 'International Tables Vol C Tables 4.2.6.8 and 6.1.1.4'
Pt Pt -1.7033 8.3905 'International Tables Vol C Tables 4.2.6.8 and 6.1.1.4'

loop_
_geom_angle_atom_site_label_1
_geom_angle_atom_site_label_2
_geom_angle_atom_site_label_3
_geom_angle
_geom_angle_site_symmetry_1
_geom_angle_site_symmetry_3
N2 Pt1 C16 176.58(13) . .
N2 Pt1 N1 80.57(12) . .
C16 Pt1 N1 100.33(14) . .
N2 Pt1 N3 80.59(12) . .
C16 Pt1 N3 98.49(14) . .
N1 Pt1 N3 161.16(13) . .
C1 N1 C5 118.7(3) . .
C1 N1 Pt1 127.5(3) . .
C5 N1 Pt1 113.7(2) . .
C6 N2 C10 123.0(3) . .
C6 N2 Pt1 118.6(2) . .
C10 N2 Pt1 118.2(2) . .
C15 N3 C11 118.4(3) . .
C15 N3 Pt1 127.2(3) . .
C11 N3 Pt1 114.4(2) . .
N1 C1 C2 122.1(4) . .
N1 C1 H1 119.0 . .
C2 C1 H1 119.0 . .
C1 C2 C3 120.7(4) . .
C1 C2 H2 119.6 . .
C3 C2 H2 119.6 . .
C2 C3 C4 116.6(4) . .
C2 C3 C21 120.2(4) . .
C4 C3 C21 123.2(4) . .
C5 C4 C3 120.7(4) . .
C5 C4 H4 119.6 . .
C3 C4 H4 119.6 . .
N1 C5 C4 121.1(3) . .
N1 C5 C6 115.2(3) . .
C4 C5 C6 123.7(3) . .
N2 C6 C7 119.5(3) . .
N2 C6 C5 111.6(3) . .
C7 C6 C5 128.8(3) . .
C6 C7 C8 119.9(3) . .
C6 C7 H7 120.0 . .
C8 C7 H7 120.0 . .
C7 C8 C9 118.4(3) . .
C7 C8 C25 121.7(3) . .
C9 C8 C25 119.8(3) . .
C10 C9 C8 119.9(4) . .
C10 C9 H9 120.1 . .
C8 C9 H9 120.1 . .
N2 C10 C9 119.1(3) . .
N2 C10 C11 112.3(3) . .
C9 C10 C11 128.5(3) . .
N3 C11 C12 121.3(3) . .
N3 C11 C10 114.5(3) . .
C12 C11 C10 124.1(3) . .
C11 C12 C13 120.7(4) . .
C11 C12 H12 119.6 . .
C13 C12 H12 119.6 . .
C12 C13 C14 116.7(4) . .
C12 C13 C29 123.6(4) . .
C14 C13 C29 119.6(4) . .
C15 C14 C13 120.6(4) . .
C15 C14 H14 119.7 . .
C13 C14 H14 119.7 . .
N3 C15 C14 122.3(4) . .
N3 C15 H15 118.9 . .
C14 C15 H15 118.9 . .
C17 C16 Pt1 177.3(4) . .
C16 C17 C18 176.4(4) . .
C19 C18 C20 117.8(4) . 3_466
C19 C18 C17 121.1(4) . .
C20 C18 C17 121.1(4) 3_466 .
C20 C19 C18 121.2(4) . .
C20 C19 H19 119.4 . .
C18 C19 H19 119.4 . .
C19 C20 C18 121.1(4) . 3_466
C19 C20 H20 119.5 . .
C18 C20 H20 119.5 3_466 .
C24 C21 C23 109.6(5) . .
C24 C21 C3 111.7(4) . .
C23 C21 C3 110.0(4) . .
C24 C21 C22 110.0(5) . .
C23 C21 C22 108.3(4) . .
C3 C21 C22 107.3(4) . .
C21 C22 H22A 109.5 . .
C21 C22 H22B 109.5 . .
H22A C22 H22B 109.5 . .
C21 C22 H22C 109.5 . .
H22A C22 H22C 109.5 . .
H22B C22 H22C 109.5 . .
C21 C23 H23A 109.5 . .
C21 C23 H23B 109.5 . .
H23A C23 H23B 109.5 . .
C21 C23 H23C 109.5 . .
H23A C23 H23C 109.5 . .
H23B C23 H23C 109.5 . .
C21 C24 H24A 109.5 . .
C21 C24 H24B 109.5 . .
H24A C24 H24B 109.5 . .
C21 C24 H24C 109.5 . .
H24A C24 H24C 109.5 . .
H24B C24 H24C 109.5 . .
C26 C25 C8 112.0(3) . .
C26 C25 C28 109.8(4) . .
C8 C25 C28 107.8(3) . .
C26 C25 C27 108.9(4) . .
C8 C25 C27 109.6(3) . .
C28 C25 C27 108.7(4) . .
C25 C26 H26A 109.5 . .
C25 C26 H26B 109.5 . .
H26A C26 H26B 109.5 . .
C25 C26 H26C 109.5 . .
H26A C26 H26C 109.5 . .
H26B C26 H26C 109.5 . .
C25 C27 H27A 109.5 . .
C25 C27 H27B 109.5 . .
H27A C27 H27B 109.5 . .
C25 C27 H27C 109.5 . .
H27A C27 H27C 109.5 . .
H27B C27 H27C 109.5 . .
C25 C28 H28A 109.5 . .
C25 C28 H28B 109.5 . .
H28A C28 H28B 109.5 . .
C25 C28 H28C 109.5 . .
H28A C28 H28C 109.5 . .
H28B C28 H28C 109.5 . .
C13 C29 C30 111.8(3) . .
C13 C29 C31 110.5(4) . .
C30 C29 C31 109.1(4) . .
C13 C29 C32 107.0(3) . .
C30 C29 C32 109.2(4) . .
C31 C29 C32 109.2(4) . .
C29 C30 H30A 109.5 . .
C29 C30 H30B 109.5 . .
H30A C30 H30B 109.5 . .
C29 C30 H30C 109.5 . .
H30A C30 H30C 109.5 . .
H30B C30 H30C 109.5 . .
C29 C31 H31A 109.5 . .
C29 C31 H31B 109.5 . .
H31A C31 H31B 109.5 . .
C29 C31 H31C 109.5 . .
H31A C31 H31C 109.5 . .
H31B C31 H31C 109.5 . .
C29 C32 H32A 109.5 . .
C29 C32 H32B 109.5 . .
H32A C32 H32B 109.5 . .
C29 C32 H32C 109.5 . .
H32A C32 H32C 109.5 . .
H32B C32 H32C 109.5 . .
Cl2 C1S Cl4 108.7(3) . .
Cl2 C1S Cl3 109.8(3) . .
Cl4 C1S Cl3 111.0(3) . .
Cl2 C1S H1S 109.1 . .
Cl4 C1S H1S 109.1 . .
Cl3 C1S H1S 109.1 . .
O1 Cl1 O2 111.3(3) . .
O1 Cl1 O4 108.2(3) . .
O2 Cl1 O4 109.5(3) . .
O1 Cl1 O3 108.2(2) . .
O2 Cl1 O3 109.0(3) . .
O4 Cl1 O3 110.8(4) . .
Cl5A Cl5 C2S 55.3(8) . .
Cl5A Cl5 C2S' 55.8(8) . .
C2S Cl5 C2S' 24.1(8) . .
Cl5 Cl5A C2S 87.4(11) . .
Cl5 Cl5A C2S' 91.8(11) . .
C2S Cl5A C2S' 29.7(9) . .
Cl5 Cl5A Cl7 135.2(5) . .
C2S Cl5A Cl7 47.9(10) . .
C2S' Cl5A Cl7 49.5(10) . .
Cl6A Cl6 C2S 64.5(8) . .
Cl6A Cl6 C2S' 87.2(9) . .
C2S Cl6 C2S' 26.4(8) . .
Cl6 Cl6A C2S 82.8(10) . .
Cl6 Cl6A C2S' 64.4(9) . .
C2S Cl6A C2S' 22.7(10) . .
Cl6 Cl6A H6A 115.5 . .
C2S Cl6A H6A 36.7 . .
C2S' Cl6A H6A 59.3 . .
Cl7A Cl7 C2S 90.8(9) . .
Cl7A Cl7 C2S' 62.7(9) . .
C2S Cl7 C2S' 29.8(9) . .
Cl7A Cl7 Cl5A 103.0(5) . .
C2S Cl7 Cl5A 43.7(7) . .
C2S' Cl7 Cl5A 50.9(9) . .
Cl7 Cl7A C2S' 65.4(10) . .
Cl7 Cl7A C2S 47.5(7) . .
C2S' Cl7A C2S 19.8(10) . .
C2S' C2S Cl5A 89(2) . .
C2S' C2S Cl7 80(3) . .
Cl5A C2S Cl7 88.4(12) . .
C2S' C2S Cl6A 108(3) . .
Cl5A C2S Cl6A 153.7(17) . .
Cl7 C2S Cl6A 113.7(13) . .
C2S' C2S Cl5 94(3) . .
Cl5A C2S Cl5 37.3(6) . .
Cl7 C2S Cl5 125.7(12) . .
Cl6A C2S Cl5 119.3(13) . .
C2S' C2S Cl6 81(3) . .
Cl5A C2S Cl6 140.5(17) . .
Cl7 C2S Cl6 126.3(14) . .
Cl6A C2S Cl6 32.7(4) . .
Cl5 C2S Cl6 105.1(12) . .
C2S' C2S Cl7A 41(3) . .
Cl5A C2S Cl7A 100.7(10) . .
Cl7 C2S Cl7A 41.7(6) . .
Cl6A C2S Cl7A 105.3(11) . .
Cl5 C2S Cl7A 126.1(10) . .
Cl6 C2S Cl7A 96.2(10) . .
C2S' C2S H6A 170.0 . .
Cl5A C2S H6A 99.4 . .
Cl7 C2S H6A 95.5 . .
Cl6A C2S H6A 65.8 . .
Cl5 C2S H6A 95.5 . .
Cl6 C2S H6A 95.6 . .
Cl7A C2S H6A 131.3 . .
C2S C2S' Cl7A 119(3) . .
C2S C2S' Cl7 71(3) . .
Cl7A C2S' Cl7 51.9(9) . .
C2S C2S' Cl5A 61(2) . .
Cl7A C2S' Cl5A 117.7(15) . .
Cl7 C2S' Cl5A 79.6(12) . .
C2S C2S' Cl6 73(2) . .
Cl7A C2S' Cl6 116.1(14) . .
Cl7 C2S' Cl6 118.7(13) . .
Cl5A C2S' Cl6 121.0(14) . .
C2S C2S' Cl5 61(3) . .
Cl7A C2S' Cl5 149.0(14) . .
Cl7 C2S' Cl5 108.9(13) . .
Cl5A C2S' Cl5 32.3(6) . .
Cl6 C2S' Cl5 94.1(11) . .
C2S C2S' Cl6A 49(2) . .
Cl7A C2S' Cl6A 110.6(13) . .
Cl7 C2S' Cl6A 92.7(11) . .
Cl5A C2S' Cl6A 107.8(12) . .
Cl6 C2S' Cl6A 28.4(4) . .
Cl5 C2S' Cl6A 92.7(10) . .
C2S C2S' H2S' 132.9 . .
Cl7A C2S' H2S' 106.8 . .
Cl7 C2S' H2S' 156.0 . .
Cl5A C2S' H2S' 106.6 . .
Cl6 C2S' H2S' 78.7 . .
Cl5 C2S' H2S' 84.5 . .
Cl6A C2S' H2S' 106.8 . .

loop_
_geom_bond_atom_site_label_1
_geom_bond_atom_site_label_2
_geom_bond_distance
_geom_bond_site_symmetry_2
Pt1 N2 1.961(3) .
Pt1 C16 1.967(4) .
Pt1 N1 2.008(3) .
Pt1 N3 2.011(3) .
N1 C1 1.330(5) .
N1 C5 1.370(5) .
N2 C6 1.341(5) .
N2 C10 1.350(5) .
N3 C15 1.343(5) .
N3 C11 1.370(5) .
C1 C2 1.380(5) .
C1 H1 0.9500 .
C2 C3 1.392(6) .
C2 H2 0.9500 .
C3 C4 1.393(5) .
C3 C21 1.526(5) .
C4 C5 1.379(5) .
C4 H4 0.9500 .
C5 C6 1.488(5) .
C6 C7 1.378(5) .
C7 C8 1.398(5) .
C7 H7 0.9500 .
C8 C9 1.403(5) .
C8 C25 1.531(5) .
C9 C10 1.381(5) .
C9 H9 0.9500 .
C10 C11 1.489(5) .
C11 C12 1.378(5) .
C12 C13 1.394(5) .
C12 H12 0.9500 .
C13 C14 1.397(5) .
C13 C29 1.524(5) .
C14 C15 1.374(5) .
C14 H14 0.9500 .
C15 H15 0.9500 .
C16 C17 1.208(5) .
C17 C18 1.437(5) .
C18 C19 1.392(6) .
C18 C20 1.399(6) 3_466
C19 C20 1.379(6) .
C19 H19 0.9500 .
C20 C18 1.399(6) 3_466
C20 H20 0.9500 .
C21 C24 1.504(7) .
C21 C23 1.525(7) .
C21 C22 1.552(7) .
C22 H22A 0.9800 .
C22 H22B 0.9800 .
C22 H22C 0.9800 .
C23 H23A 0.9800 .
C23 H23B 0.9800 .
C23 H23C 0.9800 .
C24 H24A 0.9800 .
C24 H24B 0.9800 .
C24 H24C 0.9800 .
C25 C26 1.524(6) .
C25 C28 1.532(6) .
C25 C27 1.536(6) .
C26 H26A 0.9800 .
C26 H26B 0.9800 .
C26 H26C 0.9800 .
C27 H27A 0.9800 .
C27 H27B 0.9800 .
C27 H27C 0.9800 .
C28 H28A 0.9800 .
C28 H28B 0.9800 .
C28 H28C 0.9800 .
C29 C30 1.530(6) .
C29 C31 1.530(6) .
C29 C32 1.538(6) .
C30 H30A 0.9800 .
C30 H30B 0.9800 .
C30 H30C 0.9800 .
C31 H31A 0.9800 .
C31 H31B 0.9800 .
C31 H31C 0.9800 .
C32 H32A 0.9800 .
C32 H32B 0.9800 .
C32 H32C 0.9800 .
Cl2 C1S 1.741(6) .
Cl3 C1S 1.753(5) .
Cl4 C1S 1.750(5) .
C1S H1S 1.0000 .
Cl1 O1 1.418(4) .
Cl1 O2 1.418(4) .
Cl1 O4 1.419(4) .
Cl1 O3 1.424(5) .
Cl5 Cl5A 1.046(8) .
Cl5 C2S 1.72(2) .
Cl5 C2S' 1.95(3) .
Cl5A C2S 1.417(19) .
Cl5A C2S' 1.62(2) .
Cl5A Cl7 2.051(10) .
Cl6 Cl6A 0.938(6) .
Cl6 C2S 1.72(2) .
Cl6 C2S' 1.78(2) .
Cl6A C2S 1.569(18) .
Cl6A C2S' 1.97(2) .
Cl6A H6A 1.4653 .
Cl7 Cl7A 1.373(9) .
Cl7 C2S 1.52(2) .
Cl7 C2S' 1.59(3) .
Cl7A C2S' 1.55(3) .
Cl7A C2S 2.06(2) .
C2S C2S' 0.80(2) .
C2S H6A 0.9598 .
C2S' H2S' 0.9599 .

loop_
_geom_torsion_atom_site_label_1
_geom_torsion_atom_site_label_2
_geom_torsion_atom_site_label_3
_geom_torsion_atom_site_label_4
_geom_torsion
_geom_torsion_site_symmetry_1
_geom_torsion_site_symmetry_4
N2 Pt1 N1 C1 -174.4(3) . .
C16 Pt1 N1 C1 8.9(3) . .
N3 Pt1 N1 C1 -173.5(3) . .
N2 Pt1 N1 C5 4.1(2) . .
C16 Pt1 N1 C5 -172.5(3) . .
N3 Pt1 N1 C5 5.1(5) . .
C16 Pt1 N2 C6 100(2) . .
N1 Pt1 N2 C6 -5.1(3) . .
N3 Pt1 N2 C6 175.2(3) . .
C16 Pt1 N2 C10 -75(2) . .
N1 Pt1 N2 C10 179.8(3) . .
N3 Pt1 N2 C10 0.1(3) . .
N2 Pt1 N3 C15 -178.1(3) . .
C16 Pt1 N3 C15 -1.5(3) . .
N1 Pt1 N3 C15 -179.1(3) . .
N2 Pt1 N3 C11 0.3(3) . .
C16 Pt1 N3 C11 176.9(3) . .
N1 Pt1 N3 C11 -0.7(5) . .
C5 N1 C1 C2 2.3(5) . .
Pt1 N1 C1 C2 -179.2(3) . .
N1 C1 C2 C3 0.6(6) . .
C1 C2 C3 C4 -2.2(6) . .
C1 C2 C3 C21 176.3(4) . .
C2 C3 C4 C5 1.0(6) . .
C21 C3 C4 C5 -177.5(4) . .
C1 N1 C5 C4 -3.5(5) . .
Pt1 N1 C5 C4 177.8(3) . .
C1 N1 C5 C6 175.9(3) . .
Pt1 N1 C5 C6 -2.8(4) . .
C3 C4 C5 N1 1.9(6) . .
C3 C4 C5 C6 -177.4(4) . .
C10 N2 C6 C7 -0.7(5) . .
Pt1 N2 C6 C7 -175.6(3) . .
C10 N2 C6 C5 179.7(3) . .
Pt1 N2 C6 C5 4.8(4) . .
N1 C5 C6 N2 -1.1(5) . .
C4 C5 C6 N2 178.2(3) . .
N1 C5 C6 C7 179.4(4) . .
C4 C5 C6 C7 -1.3(6) . .
N2 C6 C7 C8 -0.3(6) . .
C5 C6 C7 C8 179.1(4) . .
C6 C7 C8 C9 0.6(6) . .
C6 C7 C8 C25 179.5(4) . .
C7 C8 C9 C10 0.1(6) . .
C25 C8 C9 C10 -178.8(4) . .
C6 N2 C10 C9 1.5(5) . .
Pt1 N2 C10 C9 176.4(3) . .
C6 N2 C10 C11 -175.3(3) . .
Pt1 N2 C10 C11 -0.4(4) . .
C8 C9 C10 N2 -1.2(6) . .
C8 C9 C10 C11 175.0(4) . .
C15 N3 C11 C12 1.3(5) . .
Pt1 N3 C11 C12 -177.2(3) . .
C15 N3 C11 C10 178.0(3) . .
Pt1 N3 C11 C10 -0.5(4) . .
N2 C10 C11 N3 0.6(5) . .
C9 C10 C11 N3 -175.8(4) . .
N2 C10 C11 C12 177.2(3) . .
C9 C10 C11 C12 0.8(6) . .
N3 C11 C12 C13 1.3(6) . .
C10 C11 C12 C13 -175.1(4) . .
C11 C12 C13 C14 -2.9(6) . .
C11 C12 C13 C29 173.7(4) . .
C12 C13 C14 C15 1.9(6) . .
C29 C13 C14 C15 -174.8(4) . .
C11 N3 C15 C14 -2.3(6) . .
Pt1 N3 C15 C14 176.0(3) . .
C13 C14 C15 N3 0.6(6) . .
N2 Pt1 C16 C17 50(8) . .
N1 Pt1 C16 C17 155(7) . .
N3 Pt1 C16 C17 -24(7) . .
Pt1 C16 C17 C18 65(12) . .
C16 C17 C18 C19 -47(7) . .
C16 C17 C18 C20 132(7) . 3_466
C20 C18 C19 C20 -0.7(7) 3_466 .
C17 C18 C19 C20 178.3(4) . .
C18 C19 C20 C18 0.8(7) . 3_466
C2 C3 C21 C24 172.3(5) . .
C4 C3 C21 C24 -9.2(7) . .
C2 C3 C21 C23 50.4(6) . .
C4 C3 C21 C23 -131.1(5) . .
C2 C3 C21 C22 -67.1(5) . .
C4 C3 C21 C22 111.3(5) . .
C7 C8 C25 C26 10.4(6) . .
C9 C8 C25 C26 -170.7(4) . .
C7 C8 C25 C28 -110.4(4) . .
C9 C8 C25 C28 68.4(5) . .
C7 C8 C25 C27 131.4(4) . .
C9 C8 C25 C27 -49.7(5) . .
C12 C13 C29 C30 9.1(6) . .
C14 C13 C29 C30 -174.4(4) . .
C12 C13 C29 C31 130.8(4) . .
C14 C13 C29 C31 -52.7(5) . .
C12 C13 C29 C32 -110.4(5) . .
C14 C13 C29 C32 66.1(5) . .
C2S' Cl5 Cl5A C2S 29.3(9) . .
C2S Cl5 Cl5A C2S' -29.3(9) . .
C2S Cl5 Cl5A Cl7 -2.2(10) . .
C2S' Cl5 Cl5A Cl7 27.1(9) . .
C2S' Cl6 Cl6A C2S -14.1(13) . .
C2S Cl6 Cl6A C2S' 14.1(13) . .
Cl5 Cl5A Cl7 Cl7A -74.2(9) . .
C2S Cl5A Cl7 Cl7A -77.2(12) . .
C2S' Cl5A Cl7 Cl7A -37.4(10) . .
Cl5 Cl5A Cl7 C2S 3.0(14) . .
C2S' Cl5A Cl7 C2S 39.8(12) . .
Cl5 Cl5A Cl7 C2S' -36.8(12) . .
C2S Cl5A Cl7 C2S' -39.8(12) . .
C2S Cl7 Cl7A C2S' -10.3(12) . .
Cl5A Cl7 Cl7A C2S' 32.1(9) . .
C2S' Cl7 Cl7A C2S 10.3(12) . .
Cl5A Cl7 Cl7A C2S 42.4(7) . .
Cl5 Cl5A C2S C2S' -98(3) . .
Cl7 Cl5A C2S C2S' 80(3) . .
Cl5 Cl5A C2S Cl7 -177.9(10) . .
C2S' Cl5A C2S Cl7 -80(3) . .
Cl5 Cl5A C2S Cl6A 34(4) . .
C2S' Cl5A C2S Cl6A 132(6) . .
Cl7 Cl5A C2S Cl6A -148(5) . .
C2S' Cl5A C2S Cl5 98(3) . .
Cl7 Cl5A C2S Cl5 177.9(10) . .
Cl5 Cl5A C2S Cl6 -24(2) . .
C2S' Cl5A C2S Cl6 74(3) . .
Cl7 Cl5A C2S Cl6 154(3) . .
Cl5 Cl5A C2S Cl7A -137.8(10) . .
C2S' Cl5A C2S Cl7A -40(2) . .
Cl7 Cl5A C2S Cl7A 40.1(6) . .
Cl7A Cl7 C2S C2S' 19(2) . .
Cl5A Cl7 C2S C2S' -89(2) . .
Cl7A Cl7 C2S Cl5A 108.1(10) . .
C2S' Cl7 C2S Cl5A 89(2) . .
Cl7A Cl7 C2S Cl6A -86.6(13) . .
C2S' Cl7 C2S Cl6A -105(3) . .
Cl5A Cl7 C2S Cl6A 165(2) . .
Cl7A Cl7 C2S Cl5 106.5(16) . .
C2S' Cl7 C2S Cl5 88(3) . .
Cl5A Cl7 C2S Cl5 -1.6(7) . .
Cl7A Cl7 C2S Cl6 -51.5(15) . .
C2S' Cl7 C2S Cl6 -70(3) . .
Cl5A Cl7 C2S Cl6 -160(2) . .
C2S' Cl7 C2S Cl7A -19(2) . .
Cl5A Cl7 C2S Cl7A -108.1(10) . .
Cl6 Cl6A C2S C2S' 35(3) . .
Cl6 Cl6A C2S Cl5A -94(4) . .
C2S' Cl6A C2S Cl5A -129(6) . .
Cl6 Cl6A C2S Cl7 120.9(15) . .
C2S' Cl6A C2S Cl7 86(3) . .
Cl6 Cl6A C2S Cl5 -71.4(14) . .
C2S' Cl6A C2S Cl5 -106(4) . .
C2S' Cl6A C2S Cl6 -35(3) . .
Cl6 Cl6A C2S Cl7A 77.3(10) . .
C2S' Cl6A C2S Cl7A 43(3) . .
Cl5A Cl5 C2S C2S' 83(3) . .
C2S' Cl5 C2S Cl5A -83(3) . .
Cl5A Cl5 C2S Cl7 2.6(12) . .
C2S' Cl5 C2S Cl7 -80(3) . .
Cl5A Cl5 C2S Cl6A -163.6(19) . .
C2S' Cl5 C2S Cl6A 114(3) . .
Cl5A Cl5 C2S Cl6 164.4(15) . .
C2S' Cl5 C2S Cl6 82(3) . .
Cl5A Cl5 C2S Cl7A 54.8(12) . .
C2S' Cl5 C2S Cl7A -28.1(19) . .
Cl6A Cl6 C2S C2S' -147(3) . .
Cl6A Cl6 C2S Cl5A 136(3) . .
C2S' Cl6 C2S Cl5A -77(3) . .
Cl6A Cl6 C2S Cl7 -77.2(15) . .
C2S' Cl6 C2S Cl7 70(3) . .
C2S' Cl6 C2S Cl6A 147(3) . .
Cl6A Cl6 C2S Cl5 121.1(12) . .
C2S' Cl6 C2S Cl5 -92(3) . .
Cl6A Cl6 C2S Cl7A -108.8(10) . .
C2S' Cl6 C2S Cl7A 38(2) . .
Cl7 Cl7A C2S C2S' -151(4) . .
Cl7 Cl7A C2S Cl5A -75.2(12) . .
C2S' Cl7A C2S Cl5A 76(3) . .
C2S' Cl7A C2S Cl7 151(3) . .
Cl7 Cl7A C2S Cl6A 108.6(13) . .
C2S' Cl7A C2S Cl6A -100(4) . .
Cl7 Cl7A C2S Cl5 -105.5(16) . .
C2S' Cl7A C2S Cl5 46(3) . .
Cl7 Cl7A C2S Cl6 140.6(12) . .
C2S' Cl7A C2S Cl6 -68(3) . .
Cl5A C2S C2S' Cl7A -107(2) . .
Cl7 C2S C2S' Cl7A -19(2) . .
Cl6A C2S C2S' Cl7A 93(3) . .
Cl5 C2S C2S' Cl7A -144.5(19) . .
Cl6 C2S C2S' Cl7A 111(2) . .
Cl5A C2S C2S' Cl7 -88.5(11) . .
Cl6A C2S C2S' Cl7 111.7(19) . .
Cl5 C2S C2S' Cl7 -125.6(12) . .
Cl6 C2S C2S' Cl7 129.8(9) . .
Cl7A C2S C2S' Cl7 19(2) . .
Cl7 C2S C2S' Cl5A 88.5(11) . .
Cl6A C2S C2S' Cl5A -160(3) . .
Cl5 C2S C2S' Cl5A -37.0(6) . .
Cl6 C2S C2S' Cl5A -141.7(13) . .
Cl7A C2S C2S' Cl5A 107(2) . .
Cl5A C2S C2S' Cl6 141.7(13) . .
Cl7 C2S C2S' Cl6 -129.8(9) . .
Cl6A C2S C2S' Cl6 -18.1(16) . .
Cl5 C2S C2S' Cl6 104.6(11) . .
Cl7A C2S C2S' Cl6 -111(2) . .
Cl5A C2S C2S' Cl5 37.0(6) . .
Cl7 C2S C2S' Cl5 125.6(12) . .
Cl6A C2S C2S' Cl5 -123(2) . .
Cl6 C2S C2S' Cl5 -104.6(11) . .
Cl7A C2S C2S' Cl5 144.5(19) . .
Cl5A C2S C2S' Cl6A 160(3) . .
Cl7 C2S C2S' Cl6A -111.7(19) . .
Cl5 C2S C2S' Cl6A 123(2) . .
Cl6 C2S C2S' Cl6A 18.1(16) . .
Cl7A C2S C2S' Cl6A -93(3) . .
Cl7 Cl7A C2S' C2S 23(3) . .
C2S Cl7A C2S' Cl7 -23(3) . .
Cl7 Cl7A C2S' Cl5A -47.8(13) . .
C2S Cl7A C2S' Cl5A -71(3) . .
Cl7 Cl7A C2S' Cl6 107.1(15) . .
C2S Cl7A C2S' Cl6 84(3) . .
Cl7 Cl7A C2S' Cl5 -60(3) . .
C2S Cl7A C2S' Cl5 -83(4) . .
Cl7 Cl7A C2S' Cl6A 76.7(12) . .
C2S Cl7A C2S' Cl6A 54(3) . .
Cl7A Cl7 C2S' C2S -159(3) . .
Cl5A Cl7 C2S' C2S 63(2) . .
C2S Cl7 C2S' Cl7A 159(3) . .
Cl5A Cl7 C2S' Cl7A -138.2(10) . .
Cl7A Cl7 C2S' Cl5A 138.2(10) . .
C2S Cl7 C2S' Cl5A -63(2) . .
Cl7A Cl7 C2S' Cl6 -102.1(16) . .
C2S Cl7 C2S' Cl6 57(2) . .
Cl5A Cl7 C2S' Cl6 119.7(18) . .
Cl7A Cl7 C2S' Cl5 152.0(13) . .
C2S Cl7 C2S' Cl5 -49(2) . .
Cl5A Cl7 C2S' Cl5 13.8(4) . .
Cl7A Cl7 C2S' Cl6A -114.2(11) . .
C2S Cl7 C2S' Cl6A 44.8(19) . .
Cl5A Cl7 C2S' Cl6A 107.6(12) . .
Cl5 Cl5A C2S' C2S 81(3) . .
Cl7 Cl5A C2S' C2S -74(3) . .
Cl5 Cl5A C2S' Cl7A -168.6(14) . .
C2S Cl5A C2S' Cl7A 110(4) . .
Cl7 Cl5A C2S' Cl7A 36.3(11) . .
Cl5 Cl5A C2S' Cl7 155.0(8) . .
C2S Cl5A C2S' Cl7 74(3) . .
Cl5 Cl5A C2S' Cl6 37.7(16) . .
C2S Cl5A C2S' Cl6 -44(2) . .
Cl7 Cl5A C2S' Cl6 -117.3(18) . .
C2S Cl5A C2S' Cl5 -81(3) . .
Cl7 Cl5A C2S' Cl5 -155.0(8) . .
Cl5 Cl5A C2S' Cl6A 65.5(12) . .
C2S Cl5A C2S' Cl6A -16(2) . .
Cl7 Cl5A C2S' Cl6A -89.5(13) . .
Cl6A Cl6 C2S' C2S 30(3) . .
Cl6A Cl6 C2S' Cl7A -85.1(15) . .
C2S Cl6 C2S' Cl7A -115(4) . .
Cl6A Cl6 C2S' Cl7 -26.1(16) . .
C2S Cl6 C2S' Cl7 -56(2) . .
Cl6A Cl6 C2S' Cl5A 68.9(16) . .
C2S Cl6 C2S' Cl5A 39(2) . .
Cl6A Cl6 C2S' Cl5 88.1(9) . .
C2S Cl6 C2S' Cl5 58(3) . .
C2S Cl6 C2S' Cl6A -30(3) . .
Cl5A Cl5 C2S' C2S -80(3) . .
Cl5A Cl5 C2S' Cl7A 20(3) . .
C2S Cl5 C2S' Cl7A 100(4) . .
Cl5A Cl5 C2S' Cl7 -26.0(8) . .
C2S Cl5 C2S' Cl7 54(2) . .
C2S Cl5 C2S' Cl5A 80(3) . .
Cl5A Cl5 C2S' Cl6 -148.3(13) . .
C2S Cl5 C2S' Cl6 -68(2) . .
Cl5A Cl5 C2S' Cl6A -119.8(12) . .
C2S Cl5 C2S' Cl6A -40(2) . .
Cl6 Cl6A C2S' C2S -141(4) . .
Cl6 Cl6A C2S' Cl7A 107.2(15) . .
C2S Cl6A C2S' Cl7A -111(4) . .
Cl6 Cl6A C2S' Cl7 157.3(14) . .
C2S Cl6A C2S' Cl7 -61(3) . .
Cl6 Cl6A C2S' Cl5A -122.8(16) . .
C2S Cl6A C2S' Cl5A 19(3) . .
C2S Cl6A C2S' Cl6 141(4) . .
Cl6 Cl6A C2S' Cl5 -93.6(10) . .
C2S Cl6A C2S' Cl5 48(3) . .
